data_7105756
loop_
_publ_author_name
'Michael Waibel'
'Nicolai Cramer'

_publ_contact_author_email nicolai.cramer@org.chem.ethz.ch'
_publ_contact_author_name 'Nicolai Cramer'
_publ_section_title
;
 Crystal and molecular structure of ca030610
;
_journal_coden_Cambridge 182
_journal_name_full Chem.Commun.
_journal_page_first 346
_journal_paper_doi 10.1039/c0cc01950j
_journal_volume 47
_journal_year 2011
_chemical_compound_source 'LOC ETH Zurich'
_chemical_formula_moiety 'C25 H27 N3 O5 '
_chemical_formula_sum 'C25 H27 N3 O5'
_chemical_formula_weight 449.507
_chemical_name_systematic
;
 ?
;
_space_group_IT_number 2
_symmetry_cell_setting triclinic
_symmetry_space_group_name_Hall '-P 1'
_symmetry_space_group_name_H-M 'P -1'
_atom_sites_solution_primary direct
_atom_sites_solution_secondary difmap
_audit_creation_method maXus
_cell_angle_alpha 68.816(3)
_cell_angle_beta 77.480(4)
_cell_angle_gamma 72.174(3)
_cell_formula_units_Z 2
_cell_length_a 7.9939(5)
_cell_length_b 11.9064(9)
_cell_length_c 13.8485(12)
_cell_measurement_reflns_used 24651
_cell_measurement_temperature 100
_cell_measurement_theta_max 25.028
_cell_measurement_theta_min 2.910
_cell_volume 1161.61(15)
_computing_cell_refinement 'HKL Scalepack (Otwinowski & Minor 1997)'
_computing_data_collection KappaCCD
_computing_data_reduction 'Denzo and Scalepak (Otwinowski & Minor, 1997)'
_computing_structure_refinement 'SHELXL-97 (Sheldrick, 2008)'
_computing_structure_solution 'SHELXS-97 (Sheldrick, 2008)'
_diffrn_ambient_temperature 100
_diffrn_measured_fraction_theta_full 0.980
_diffrn_measured_fraction_theta_max 0.980
_diffrn_measurement_device KappaCCD
_diffrn_measurement_method CCD
_diffrn_orient_matrix_type X=UH
_diffrn_orient_matrix_UB_11 -0.12382
_diffrn_orient_matrix_UB_12 0.04133
_diffrn_orient_matrix_UB_13 0.02188
_diffrn_orient_matrix_UB_21 0.05352
_diffrn_orient_matrix_UB_22 0.07007
_diffrn_orient_matrix_UB_23 0.02968
_diffrn_orient_matrix_UB_31 -0.00299
_diffrn_orient_matrix_UB_32 0.00241
_diffrn_orient_matrix_UB_33 -0.07791
_diffrn_radiation_source 'fine-focus sealed tube'
_diffrn_reflns_av_R_equivalents 0.062
_diffrn_reflns_limit_h_max 9
_diffrn_reflns_limit_h_min -9
_diffrn_reflns_limit_k_max 12
_diffrn_reflns_limit_k_min -14
_diffrn_reflns_limit_l_max 16
_diffrn_reflns_limit_l_min -16
_diffrn_reflns_number 6601
_diffrn_reflns_theta_full 24.97
_diffrn_reflns_theta_max 24.97
_diffrn_reflns_theta_min 4.12
_exptl_absorpt_coefficient_mu 0.091
_exptl_absorpt_correction_type none
_exptl_crystal_colour 'pale yellow'
_exptl_crystal_density_diffrn 1.285
_exptl_crystal_density_method 'not measured'
_exptl_crystal_description needle
_exptl_crystal_F_000 476.0
_exptl_crystal_size_max .36
_exptl_crystal_size_mid .06
_exptl_crystal_size_min .024
_refine_diff_density_max 0.232
_refine_diff_density_min -0.231
_refine_diff_density_rms 0.048
_refine_ls_extinction_method none
_refine_ls_goodness_of_fit_ref 1.011
_refine_ls_hydrogen_treatment refall
_refine_ls_matrix_type full
_refine_ls_number_parameters 406
_refine_ls_number_reflns 4009
_refine_ls_number_restraints 0
_refine_ls_restrained_S_all 1.011
_refine_ls_R_factor_all 0.0818
_refine_ls_R_factor_gt 0.0564
_refine_ls_shift/su_max 0.000
_refine_ls_shift/su_mean 0.000
_refine_ls_structure_factor_coef Fsqd
_refine_ls_weighting_details 'calc w=1/[\s^2^(Fo^2^)+ (0.1000P)^2^+0.0000P] where P=(Fo^2^+2Fc^2^)/3'
_refine_ls_weighting_scheme calc
_refine_ls_wR_factor_gt 0.1508
_refine_ls_wR_factor_ref 0.1708
_reflns_number_gt 3001
_reflns_number_total 4009
_reflns_threshold_expression >2sigma(I)
_cod_data_source_file C0CC01950J.TXT
_cod_data_source_block global
_cod_depositor_comments
;
The following automatic conversions were performed:
'_symmetry_cell_setting' value 'Triclinic' changed to 'triclinic'
according to '/home/saulius/struct/CIF-dictionaries/cif_core.dic'
dictionary named 'cif_core.dic' version 2.4.1 from 2010-06-29.

Automatic conversion script
Id: cif_fix_enum 1527 2010-12-29 10:47:43Z saulius 
;
_cod_original_cell_volume 1161.6(2)
_cod_original_sg_symbol_H-M 'P -1          '
_cod_original_formula_sum 'C25 H27 N3 O5 '
_cod_database_code 7105756

loop_
_symmetry_equiv_pos_as_xyz
+X,+Y,+Z
-X,-Y,-Z

loop_
_atom_site_label
_atom_site_type_symbol
_atom_site_fract_x
_atom_site_fract_y
_atom_site_fract_z
_atom_site_U_iso_or_equiv
_atom_site_adp_type
_atom_site_occupancy
_atom_site_symmetry_multiplicity
_atom_site_calc_flag
_atom_site_refinement_flags
_atom_site_disorder_assembly
_atom_site_disorder_group
O12 O -0.2216(3) 0.70223(19) 0.86440(15) 0.0392(5) Uani 1 1 d . . .
O13 O -0.6087(2) 0.82298(15) 0.62314(14) 0.0290(4) Uani 1 1 d . . .
O21 O -0.3866(2) 0.75717(15) 0.41484(14) 0.0290(4) Uani 1 1 d . . .
O24 O 0.0558(2) 0.87233(15) 0.34437(13) 0.0282(4) Uani 1 1 d . . .
O33 O 0.2440(3) 0.50094(16) 0.52415(14) 0.0296(4) Uani 1 1 d . . .
N1 N -0.4573(3) 0.75797(19) 0.76788(16) 0.0267(5) Uani 1 1 d . . .
N3 N -0.3028(3) 0.73599(18) 0.61798(16) 0.0241(5) Uani 1 1 d . . .
N4 N -0.1844(3) 0.69354(18) 0.69627(16) 0.0253(5) Uani 1 1 d . . .
C2 C -0.4721(4) 0.7795(2) 0.66336(19) 0.0255(6) Uani 1 1 d . . .
C5 C -0.2804(4) 0.7172(2) 0.7857(2) 0.0294(6) Uani 1 1 d . . .
C6 C -0.6039(4) 0.7813(2) 0.8446(2) 0.0307(6) Uani 1 1 d . . .
C7 C -0.7366(4) 0.7208(3) 0.8661(2) 0.0355(7) Uani 1 1 d . . .
C8 C -0.8783(4) 0.7432(3) 0.9404(2) 0.0412(7) Uani 1 1 d . . .
C9 C -0.8862(4) 0.8248(3) 0.9929(2) 0.0423(7) Uani 1 1 d . . .
C10 C -0.7519(4) 0.8847(3) 0.9703(2) 0.0411(7) Uani 1 1 d . . .
C11 C -0.6098(4) 0.8631(2) 0.8957(2) 0.0327(6) Uani 1 1 d . . .
C14 C -0.2211(3) 0.8073(2) 0.51340(19) 0.0242(6) Uani 1 1 d . . .
C15 C -0.0500(3) 0.7119(2) 0.48912(19) 0.0245(6) Uani 1 1 d . . .
C16 C 0.0797(4) 0.6783(2) 0.5700(2) 0.0251(6) Uani 1 1 d . . .
C17 C -0.0181(4) 0.7377(2) 0.6547(2) 0.0258(6) Uani 1 1 d . . .
C18 C -0.0724(4) 0.8768(2) 0.6045(2) 0.0268(6) Uani 1 1 d . . .
C19 C -0.1758(4) 0.9128(2) 0.5308(2) 0.0257(6) Uani 1 1 d . . .
C20 C -0.3485(4) 0.8567(2) 0.4322(2) 0.0256(6) Uani 1 1 d . . .
C22 C -0.5111(4) 0.8031(3) 0.3407(3) 0.0381(7) Uani 1 1 d . . .
C23 C 0.0294(4) 0.7507(2) 0.3754(2) 0.0267(6) Uani 1 1 d . . .
C25 C 0.1020(5) 0.9179(3) 0.2347(2) 0.0367(7) Uani 1 1 d . . .
C26 C 0.1512(3) 0.5372(2) 0.6131(2) 0.0243(6) Uani 1 1 d . . .
C27 C 0.2696(3) 0.4953(2) 0.6981(2) 0.0262(6) Uani 1 1 d . . .
C28 C 0.2141(4) 0.4329(3) 0.8008(2) 0.0340(6) Uani 1 1 d . . .
C29 C 0.3249(5) 0.3903(3) 0.8777(2) 0.0422(7) Uani 1 1 d . . .
C30 C 0.4931(4) 0.4092(3) 0.8526(2) 0.0395(7) Uani 1 1 d . . .
C31 C 0.5512(4) 0.4716(2) 0.7507(2) 0.0305(6) Uani 1 1 d . . .
C32 C 0.4399(4) 0.5140(2) 0.6738(2) 0.0276(6) Uani 1 1 d . . .
H7 H -0.730(4) 0.662(3) 0.828(3) 0.047(9) Uiso 1 1 d . . .
H8 H -0.968(5) 0.699(3) 0.958(3) 0.054(10) Uiso 1 1 d . . .
H9 H -0.987(5) 0.842(3) 1.046(3) 0.057(10) Uiso 1 1 d . . .
H10 H -0.760(6) 0.949(4) 1.005(3) 0.075(12) Uiso 1 1 d . . .
H11 H -0.509(5) 0.901(3) 0.880(3) 0.045(9) Uiso 1 1 d . . .
H15 H -0.085(3) 0.631(2) 0.4971(19) 0.020(6) Uiso 1 1 d . . .
H16 H 0.179(4) 0.714(3) 0.535(2) 0.037(8) Uiso 1 1 d . . .
H17 H 0.048(3) 0.714(2) 0.7147(19) 0.013(6) Uiso 1 1 d . . .
H18 H -0.036(4) 0.928(3) 0.629(2) 0.031(7) Uiso 1 1 d . . .
H19 H -0.232(4) 1.001(3) 0.488(2) 0.033(7) Uiso 1 1 d . . .
H20A H -0.295(4) 0.908(3) 0.367(2) 0.030(7) Uiso 1 1 d . . .
H20B H -0.460(3) 0.912(2) 0.4520(18) 0.012(6) Uiso 1 1 d . . .
H22A H -0.454(4) 0.863(3) 0.270(3) 0.045(9) Uiso 1 1 d . . .
H22B H -0.539(5) 0.733(3) 0.329(3) 0.052(9) Uiso 1 1 d . . .
H22C H -0.625(5) 0.852(3) 0.370(3) 0.049(9) Uiso 1 1 d . . .
H23A H -0.047(3) 0.7473(19) 0.3329(18) 0.007(5) Uiso 1 1 d . . .
H23B H 0.152(4) 0.693(2) 0.363(2) 0.023(6) Uiso 1 1 d . . .
H25A H 0.123(4) 0.998(3) 0.222(2) 0.030(7) Uiso 1 1 d . . .
H25B H 0.213(5) 0.861(3) 0.207(3) 0.052(10) Uiso 1 1 d . . .
H25C H 0.004(5) 0.932(3) 0.188(3) 0.059(10) Uiso 1 1 d . . .
H26 H 0.050(3) 0.499(2) 0.6422(18) 0.013(6) Uiso 1 1 d . . .
H28 H 0.088(5) 0.418(3) 0.820(2) 0.043(8) Uiso 1 1 d . . .
H29 H 0.282(4) 0.346(3) 0.949(3) 0.044(8) Uiso 1 1 d . . .
H30 H 0.577(5) 0.375(3) 0.908(3) 0.052(9) Uiso 1 1 d . . .
H31 H 0.673(4) 0.484(3) 0.728(2) 0.028(7) Uiso 1 1 d . . .
H32 H 0.478(4) 0.557(3) 0.603(3) 0.038(8) Uiso 1 1 d . . .
H33 H 0.288(5) 0.407(4) 0.551(3) 0.065(11) Uiso 1 1 d . . .

loop_
_atom_site_aniso_label
_atom_site_aniso_U_11
_atom_site_aniso_U_22
_atom_site_aniso_U_33
_atom_site_aniso_U_23
_atom_site_aniso_U_13
_atom_site_aniso_U_12
O12 0.0354(12) 0.0541(12) 0.0274(10) -0.0150(9) -0.0056(9) -0.0067(10)
O13 0.0263(10) 0.0261(9) 0.0301(10) -0.0062(7) -0.0063(8) -0.0018(8)
O21 0.0306(11) 0.0224(9) 0.0366(10) -0.0104(8) -0.0131(8) -0.0028(8)
O24 0.0337(11) 0.0254(9) 0.0243(9) -0.0058(7) -0.0047(8) -0.0073(8)
O33 0.0322(11) 0.0260(9) 0.0304(10) -0.0113(8) -0.0066(8) -0.0022(8)
N1 0.0258(12) 0.0264(11) 0.0258(11) -0.0082(9) -0.0047(9) -0.0027(9)
N3 0.0252(12) 0.0222(10) 0.0238(11) -0.0058(8) -0.0068(9) -0.0038(9)
N4 0.0246(12) 0.0269(11) 0.0230(11) -0.0059(9) -0.0064(9) -0.0043(9)
C2 0.0311(15) 0.0161(11) 0.0258(13) -0.0039(9) -0.0038(11) -0.0042(11)
C5 0.0310(15) 0.0272(13) 0.0285(14) -0.0079(11) -0.0042(12) -0.0058(11)
C6 0.0276(15) 0.0307(13) 0.0270(14) -0.0074(11) -0.0026(11) -0.0004(11)
C7 0.0304(16) 0.0429(16) 0.0325(15) -0.0130(13) -0.0049(12) -0.0061(13)
C8 0.0314(17) 0.0558(18) 0.0331(16) -0.0107(14) -0.0047(13) -0.0100(15)
C9 0.0333(17) 0.0543(18) 0.0292(15) -0.0152(14) -0.0029(13) 0.0048(14)
C10 0.048(2) 0.0360(15) 0.0338(16) -0.0129(13) -0.0085(14) 0.0011(14)
C11 0.0370(17) 0.0282(13) 0.0300(14) -0.0079(11) -0.0075(12) -0.0034(13)
C14 0.0260(14) 0.0195(11) 0.0255(13) -0.0063(10) -0.0038(11) -0.0042(10)
C15 0.0231(14) 0.0210(12) 0.0293(14) -0.0089(10) -0.0065(11) -0.0020(10)
C16 0.0263(14) 0.0212(12) 0.0277(13) -0.0070(10) -0.0056(11) -0.0050(11)
C17 0.0262(14) 0.0246(12) 0.0270(14) -0.0087(10) -0.0053(11) -0.0049(11)
C18 0.0311(15) 0.0247(12) 0.0284(14) -0.0127(11) -0.0020(11) -0.0083(11)
C19 0.0278(14) 0.0224(12) 0.0272(13) -0.0097(10) -0.0016(11) -0.0055(11)
C20 0.0289(15) 0.0201(12) 0.0277(14) -0.0085(11) -0.0052(11) -0.0035(12)
C22 0.0396(18) 0.0339(15) 0.0481(18) -0.0160(14) -0.0238(15) -0.0030(14)
C23 0.0287(15) 0.0266(13) 0.0253(13) -0.0087(10) -0.0062(11) -0.0049(12)
C25 0.0446(19) 0.0380(16) 0.0256(14) -0.0046(12) -0.0040(13) -0.0145(15)
C26 0.0236(14) 0.0222(12) 0.0276(13) -0.0079(10) -0.0055(11) -0.0049(11)
C27 0.0263(14) 0.0220(12) 0.0287(14) -0.0067(10) -0.0054(11) -0.0040(11)
C28 0.0328(16) 0.0343(14) 0.0308(15) -0.0038(12) -0.0070(12) -0.0081(13)
C29 0.049(2) 0.0424(17) 0.0293(16) -0.0014(13) -0.0074(14) -0.0130(15)
C30 0.0438(19) 0.0339(15) 0.0383(17) -0.0062(13) -0.0163(14) -0.0048(14)
C31 0.0293(16) 0.0275(13) 0.0375(15) -0.0135(11) -0.0065(12) -0.0055(12)
C32 0.0293(15) 0.0224(12) 0.0309(14) -0.0093(11) -0.0042(12) -0.0047(11)

loop_
_atom_type_symbol
_atom_type_description
_atom_type_scat_dispersion_real
_atom_type_scat_dispersion_imag
_atom_type_scat_source
C C 0.0033 0.0016 'International Tables Vol C Tables 4.2.6.8 and 6.1.1.4'
H H 0.0000 0.0000 'International Tables Vol C Tables 4.2.6.8 and 6.1.1.4'
N N 0.0061 0.0033 'International Tables Vol C Tables 4.2.6.8 and 6.1.1.4'
O O 0.0106 0.0060 'International Tables Vol C Tables 4.2.6.8 and 6.1.1.4'

loop_
_diffrn_radiation_wavelength
0.71073

loop_
_geom_angle_atom_site_label_1
_geom_angle_atom_site_label_2
_geom_angle_atom_site_label_3
_geom_angle
_geom_angle_site_symmetry_1
_geom_angle_site_symmetry_3
_geom_angle_publ_flag
C20 O21 C22 110.88(19) . . ?
C25 O24 C23 111.20(19) . . ?
C5 N1 C2 110.8(2) . . ?
C5 N1 C6 124.6(2) . . ?
C2 N1 C6 124.5(2) . . ?
C2 N3 N4 107.5(2) . . ?
C2 N3 C14 123.73(19) . . ?
N4 N3 C14 111.02(18) . . ?
C5 N4 N3 108.5(2) . . ?
C5 N4 C17 117.7(2) . . ?
N3 N4 C17 112.29(18) . . ?
O13 C2 N3 127.8(2) . . ?
O13 C2 N1 125.8(2) . . ?
N3 C2 N1 106.3(2) . . ?
O12 C5 N4 126.5(3) . . ?
O12 C5 N1 127.3(3) . . ?
N4 C5 N1 106.1(2) . . ?
C11 C6 C7 121.3(3) . . ?
C11 C6 N1 119.6(2) . . ?
C7 C6 N1 119.0(2) . . ?
C6 C7 C8 119.0(3) . . ?
C7 C8 C9 120.5(3) . . ?
C10 C9 C8 119.7(3) . . ?
C9 C10 C11 120.1(3) . . ?
C6 C11 C10 119.3(3) . . ?
N3 C14 C20 111.1(2) . . ?
N3 C14 C19 106.08(19) . . ?
C20 C14 C19 111.11(19) . . ?
N3 C14 C15 103.79(18) . . ?
C20 C14 C15 113.9(2) . . ?
C19 C14 C15 110.4(2) . . ?
C23 C15 C14 113.0(2) . . ?
C23 C15 C16 115.2(2) . . ?
C14 C15 C16 109.7(2) . . ?
C26 C16 C17 113.2(2) . . ?
C26 C16 C15 110.63(19) . . ?
C17 C16 C15 107.9(2) . . ?
N4 C17 C18 107.3(2) . . ?
N4 C17 C16 106.85(19) . . ?
C18 C17 C16 108.6(2) . . ?
C19 C18 C17 113.9(2) . . ?
C18 C19 C14 114.4(2) . . ?
O21 C20 C14 110.56(19) . . ?
O24 C23 C15 110.6(2) . . ?
O33 C26 C27 111.5(2) . . ?
O33 C26 C16 104.7(2) . . ?
C27 C26 C16 114.3(2) . . ?
C28 C27 C32 118.7(2) . . ?
C28 C27 C26 120.9(2) . . ?
C32 C27 C26 120.4(2) . . ?
C29 C28 C27 120.9(3) . . ?
C30 C29 C28 119.9(3) . . ?
C29 C30 C31 120.2(3) . . ?
C32 C31 C30 119.7(3) . . ?
C31 C32 C27 120.6(2) . . ?
C26 O33 H33 105(2) . . ?
C6 C7 H7 120.3(19) . . ?
C8 C7 H7 120.7(19) . . ?
C7 C8 H8 120(2) . . ?
C9 C8 H8 120(2) . . ?
C10 C9 H9 119(2) . . ?
C8 C9 H9 122(2) . . ?
C9 C10 H10 121(2) . . ?
C11 C10 H10 119(2) . . ?
C6 C11 H11 119(2) . . ?
C10 C11 H11 122(2) . . ?
C23 C15 H15 102.5(14) . . ?
C14 C15 H15 107.7(15) . . ?
C16 C15 H15 108.1(14) . . ?
C26 C16 H16 108.0(18) . . ?
C17 C16 H16 108.7(17) . . ?
C15 C16 H16 108.3(18) . . ?
N4 C17 H17 107.1(14) . . ?
C18 C17 H17 112.1(13) . . ?
C16 C17 H17 114.6(15) . . ?
C19 C18 H18 126.5(18) . . ?
C17 C18 H18 119.5(18) . . ?
C18 C19 H19 128.0(16) . . ?
C14 C19 H19 117.6(16) . . ?
O21 C20 H20A 110.3(16) . . ?
C14 C20 H20A 108.5(17) . . ?
O21 C20 H20B 109.4(13) . . ?
C14 C20 H20B 112.3(14) . . ?
H20A C20 H20B 106(2) . . ?
O21 C22 H22A 106.9(17) . . ?
O21 C22 H22B 111(2) . . ?
H22A C22 H22B 113(3) . . ?
O21 C22 H22C 108.7(19) . . ?
H22A C22 H22C 111(3) . . ?
H22B C22 H22C 107(3) . . ?
O24 C23 H23A 110.7(13) . . ?
C15 C23 H23A 109.3(13) . . ?
O24 C23 H23B 106.3(14) . . ?
C15 C23 H23B 111.6(14) . . ?
H23A C23 H23B 108.3(19) . . ?
O24 C25 H25A 104.8(17) . . ?
O24 C25 H25B 113.3(19) . . ?
H25A C25 H25B 110(3) . . ?
O24 C25 H25C 116(2) . . ?
H25A C25 H25C 107(3) . . ?
H25B C25 H25C 105(3) . . ?
O33 C26 H26 109.6(13) . . ?
C27 C26 H26 108.1(14) . . ?
C16 C26 H26 108.5(14) . . ?
C29 C28 H28 119.4(18) . . ?
C27 C28 H28 119.8(18) . . ?
C30 C29 H29 121.4(19) . . ?
C28 C29 H29 119(2) . . ?
C29 C30 H30 120(2) . . ?
C31 C30 H30 120(2) . . ?
C32 C31 H31 117.2(16) . . ?
C30 C31 H31 123.0(16) . . ?
C31 C32 H32 120.6(19) . . ?
C27 C32 H32 118.8(19) . . ?

loop_
_geom_bond_atom_site_label_1
_geom_bond_atom_site_label_2
_geom_bond_distance
_geom_bond_site_symmetry_2
_geom_bond_publ_flag
O12 C5 1.213(3) . ?
O13 C2 1.217(3) . ?
O21 C20 1.419(3) . ?
O21 C22 1.431(3) . ?
O24 C25 1.422(3) . ?
O24 C23 1.423(3) . ?
O33 C26 1.431(3) . ?
N1 C5 1.393(4) . ?
N1 C2 1.401(3) . ?
N1 C6 1.433(3) . ?
N3 C2 1.390(3) . ?
N3 N4 1.443(3) . ?
N3 C14 1.512(3) . ?
N4 C5 1.382(4) . ?
N4 C17 1.501(3) . ?
C6 C11 1.380(4) . ?
C6 C7 1.381(4) . ?
C7 C8 1.386(4) . ?
C8 C9 1.389(5) . ?
C9 C10 1.387(5) . ?
C10 C11 1.389(4) . ?
C14 C20 1.517(4) . ?
C14 C19 1.518(3) . ?
C14 C15 1.549(4) . ?
C15 C23 1.523(4) . ?
C15 C16 1.554(3) . ?
C16 C26 1.530(3) . ?
C16 C17 1.534(4) . ?
C17 C18 1.507(3) . ?
C18 C19 1.319(4) . ?
C26 C27 1.516(3) . ?
C27 C28 1.391(4) . ?
C27 C32 1.396(4) . ?
C28 C29 1.386(4) . ?
C29 C30 1.380(4) . ?
C30 C31 1.389(4) . ?
C31 C32 1.389(4) . ?
O33 H33 1.01(4) . ?
C7 H7 1.00(3) . ?
C8 H8 0.96(4) . ?
C9 H9 0.99(4) . ?
C10 H10 1.01(4) . ?
C11 H11 0.99(3) . ?
C15 H15 1.05(2) . ?
C16 H16 0.97(3) . ?
C17 H17 0.99(2) . ?
C18 H18 0.93(3) . ?
C19 H19 1.01(3) . ?
C20 H20A 0.98(3) . ?
C20 H20B 0.99(3) . ?
C22 H22A 1.08(3) . ?
C22 H22B 1.00(3) . ?
C22 H22C 1.01(4) . ?
C23 H23A 0.95(2) . ?
C23 H23B 1.03(3) . ?
C25 H25A 0.97(3) . ?
C25 H25B 1.03(4) . ?
C25 H25C 1.06(4) . ?
C26 H26 0.99(2) . ?
C28 H28 1.03(3) . ?
C29 H29 0.98(3) . ?
C30 H30 1.02(4) . ?
C31 H31 0.99(3) . ?
C32 H32 0.96(3) . ?

loop_
_geom_torsion_atom_site_label_1
_geom_torsion_atom_site_label_2
_geom_torsion_atom_site_label_3
_geom_torsion_atom_site_label_4
_geom_torsion
_geom_torsion_site_symmetry_1
_geom_torsion_site_symmetry_2
_geom_torsion_site_symmetry_3
_geom_torsion_site_symmetry_4
_geom_torsion_publ_flag
C2 N3 N4 C5 -2.9(2) . . . . ?
C14 N3 N4 C5 135.2(2) . . . . ?
C2 N3 N4 C17 -134.7(2) . . . . ?
C14 N3 N4 C17 3.4(2) . . . . ?
N4 N3 C2 O13 -180.0(2) . . . . ?
C14 N3 C2 O13 48.5(3) . . . . ?
N4 N3 C2 N1 -2.9(2) . . . . ?
C14 N3 C2 N1 -134.3(2) . . . . ?
C5 N1 C2 O13 -175.1(2) . . . . ?
C6 N1 C2 O13 1.8(4) . . . . ?
C5 N1 C2 N3 7.7(3) . . . . ?
C6 N1 C2 N3 -175.4(2) . . . . ?
N3 N4 C5 O12 -174.1(2) . . . . ?
C17 N4 C5 O12 -45.3(4) . . . . ?
N3 N4 C5 N1 7.4(2) . . . . ?
C17 N4 C5 N1 136.3(2) . . . . ?
C2 N1 C5 O12 172.1(2) . . . . ?
C6 N1 C5 O12 -4.8(4) . . . . ?
C2 N1 C5 N4 -9.5(3) . . . . ?
C6 N1 C5 N4 173.7(2) . . . . ?
C5 N1 C6 C11 55.4(3) . . . . ?
C2 N1 C6 C11 -121.0(3) . . . . ?
C5 N1 C6 C7 -124.4(3) . . . . ?
C2 N1 C6 C7 59.2(3) . . . . ?
C11 C6 C7 C8 0.0(4) . . . . ?
N1 C6 C7 C8 179.9(2) . . . . ?
C6 C7 C8 C9 -0.3(4) . . . . ?
C7 C8 C9 C10 0.3(5) . . . . ?
C8 C9 C10 C11 -0.1(4) . . . . ?
C7 C6 C11 C10 0.2(4) . . . . ?
N1 C6 C11 C10 -179.7(2) . . . . ?
C9 C10 C11 C6 -0.2(4) . . . . ?
C2 N3 C14 C20 -47.5(3) . . . . ?
N4 N3 C14 C20 -177.55(19) . . . . ?
C2 N3 C14 C19 73.3(3) . . . . ?
N4 N3 C14 C19 -56.7(2) . . . . ?
C2 N3 C14 C15 -170.3(2) . . . . ?
N4 N3 C14 C15 59.7(2) . . . . ?
N3 C14 C15 C23 164.63(19) . . . . ?
C20 C14 C15 C23 43.8(3) . . . . ?
C19 C14 C15 C23 -82.1(2) . . . . ?
N3 C14 C15 C16 -65.3(2) . . . . ?
C20 C14 C15 C16 173.82(19) . . . . ?
C19 C14 C15 C16 48.0(3) . . . . ?
C23 C15 C16 C26 -99.0(2) . . . . ?
C14 C15 C16 C26 132.1(2) . . . . ?
C23 C15 C16 C17 136.7(2) . . . . ?
C14 C15 C16 C17 7.8(2) . . . . ?
C5 N4 C17 C18 -74.5(3) . . . . ?
N3 N4 C17 C18 52.5(3) . . . . ?
C5 N4 C17 C16 169.2(2) . . . . ?
N3 N4 C17 C16 -63.8(2) . . . . ?
C26 C16 C17 N4 -68.0(3) . . . . ?
C15 C16 C17 N4 54.7(2) . . . . ?
C26 C16 C17 C18 176.5(2) . . . . ?
C15 C16 C17 C18 -60.7(2) . . . . ?
N4 C17 C18 C19 -56.3(3) . . . . ?
C16 C17 C18 C19 58.8(3) . . . . ?
C17 C18 C19 C14 1.1(3) . . . . ?
N3 C14 C19 C18 55.9(3) . . . . ?
C20 C14 C19 C18 176.7(2) . . . . ?
C15 C14 C19 C18 -56.0(3) . . . . ?
C22 O21 C20 C14 178.2(2) . . . . ?
N3 C14 C20 O21 -63.5(3) . . . . ?
C19 C14 C20 O21 178.7(2) . . . . ?
C15 C14 C20 O21 53.2(3) . . . . ?
C25 O24 C23 C15 -170.3(2) . . . . ?
C14 C15 C23 O24 53.6(3) . . . . ?
C16 C15 C23 O24 -73.6(3) . . . . ?
C17 C16 C26 O33 -177.2(2) . . . . ?
C15 C16 C26 O33 61.5(3) . . . . ?
C17 C16 C26 C27 -54.9(3) . . . . ?
C15 C16 C26 C27 -176.1(2) . . . . ?
O33 C26 C27 C28 -130.8(2) . . . . ?
C16 C26 C27 C28 110.7(3) . . . . ?
O33 C26 C27 C32 46.4(3) . . . . ?
C16 C26 C27 C32 -72.1(3) . . . . ?
C32 C27 C28 C29 0.3(4) . . . . ?
C26 C27 C28 C29 177.5(3) . . . . ?
C27 C28 C29 C30 -0.4(4) . . . . ?
C28 C29 C30 C31 0.6(5) . . . . ?
C29 C30 C31 C32 -0.6(4) . . . . ?
C30 C31 C32 C27 0.5(4) . . . . ?
C28 C27 C32 C31 -0.3(4) . . . . ?
C26 C27 C32 C31 -177.6(2) . . . . ?
